data_4337941
loop_
_publ_author_name
'Coe, Benjamin J.'
'Helliwell, Madeleine'
'Peers, Martyn K.'
'Raftery, James'
'Rusanova, Daniela'
'Clays, Koen'
'Depotter, Griet'
'Brunschwig, Bruce S.'

_publ_section_title
;
 Synthesis, Structures, and Optical Properties of Ruthenium(II) Complexes
 of the Tris(1-pyrazolyl)methane Ligand.
;
_journal_issue 7
_journal_name_full 'Inorganic chemistry'
_journal_page_first 3798
_journal_paper_doi 10.1021/ic500145r
_journal_volume 53
_journal_year 2014
_chemical_formula_moiety 'C20 H20 Cl N8 Ru, C3 H6 O, F6 P'
_chemical_formula_sum 'C23 H26 Cl F6 N8 O P Ru'
_chemical_formula_weight 712.01
_space_group_IT_number 14
_symmetry_cell_setting monoclinic
_symmetry_space_group_name_Hall '-P 2yn'
_symmetry_space_group_name_H-M 'P 1 21/n 1'
_atom_sites_solution_hydrogens geom
_atom_sites_solution_primary direct
_atom_sites_solution_secondary difmap
_audit_creation_method SHELXL-97
_cell_angle_alpha 90.00
_cell_angle_beta 97.888(4)
_cell_angle_gamma 90.00
_cell_formula_units_Z 4
_cell_length_a 11.491(2)
_cell_length_b 8.5395(17)
_cell_length_c 28.167(6)
_cell_measurement_reflns_used 764
_cell_measurement_temperature 100(2)
_cell_measurement_theta_max 19.60
_cell_measurement_theta_min 2.49
_cell_volume 2737.8(9)
_computing_cell_refinement 'Bruker SMART'
_computing_data_collection 'Bruker SMART'
_computing_data_reduction 'Bruker SAINT'
_computing_molecular_graphics 'Bruker SHELXTL'
_computing_publication_material 'Bruker SHELXTL'
_computing_structure_refinement 'SHELXL-97 (Sheldrick, 1997)'
_computing_structure_solution 'SHELXS-97 (Sheldrick, 1990)'
_diffrn_ambient_temperature 100(2)
_diffrn_measured_fraction_theta_full 0.999
_diffrn_measured_fraction_theta_max 0.999
_diffrn_measurement_device_type 'CCD area detector'
_diffrn_measurement_method 'phi and omega scans'
_diffrn_radiation_monochromator graphite
_diffrn_radiation_source 'fine-focus sealed tube'
_diffrn_radiation_type MoK\a
_diffrn_radiation_wavelength 0.71073
_diffrn_reflns_av_R_equivalents 0.1035
_diffrn_reflns_av_sigmaI/netI 0.1264
_diffrn_reflns_limit_h_max 13
_diffrn_reflns_limit_h_min -13
_diffrn_reflns_limit_k_max 10
_diffrn_reflns_limit_k_min -10
_diffrn_reflns_limit_l_max 33
_diffrn_reflns_limit_l_min -33
_diffrn_reflns_number 19005
_diffrn_reflns_theta_full 25.03
_diffrn_reflns_theta_max 25.03
_diffrn_reflns_theta_min 2.02
_exptl_absorpt_coefficient_mu 0.805
_exptl_absorpt_correction_type none
_exptl_crystal_colour yellow
_exptl_crystal_density_diffrn 1.727
_exptl_crystal_density_method 'not measured'
_exptl_crystal_description plate
_exptl_crystal_F_000 1432
_exptl_crystal_size_max 0.20
_exptl_crystal_size_mid 0.10
_exptl_crystal_size_min 0.05
_refine_diff_density_max 0.788
_refine_diff_density_min -0.767
_refine_diff_density_rms 0.097
_refine_ls_extinction_method none
_refine_ls_goodness_of_fit_ref 0.923
_refine_ls_hydrogen_treatment constr
_refine_ls_matrix_type full
_refine_ls_number_parameters 372
_refine_ls_number_reflns 4828
_refine_ls_number_restraints 0
_refine_ls_restrained_S_all 0.923
_refine_ls_R_factor_all 0.1129
_refine_ls_R_factor_gt 0.0554
_refine_ls_shift/su_max 0.001
_refine_ls_shift/su_mean 0.000
_refine_ls_structure_factor_coef Fsqd
_refine_ls_weighting_details 'calc w=1/[\s^2^(Fo^2^)+(0.0120P)^2^+0.0000P] where P=(Fo^2^+2Fc^2^)/3'
_refine_ls_weighting_scheme calc
_refine_ls_wR_factor_gt 0.0754
_refine_ls_wR_factor_ref 0.0887
_reflns_number_gt 3023
_reflns_number_total 4828
_reflns_threshold_expression >2sigma(I)
_cod_data_source_file ic500145r_si_002.cif
_cod_data_source_block 1.Me2CO
_cod_depositor_comments
;
The following automatic conversions were performed:

'_symmetry_cell_setting' value 'Monoclinic' changed to 'monoclinic'
according to
/usr/data/users/saulius/automatic-downloads/rss-feeds/ACS/lib/dictionaries/cif_core.dic
dictionary named 'cif_core.dic' version 2.4.2 from 2011-04-26.

Automatic conversion script
Id: cif_fix_values 2281 2013-09-26 08:29:07Z andrius 

 Adding full bibliography for 4337941--4337943.cif.
;
_cod_original_cell_volume 2737.7(9)
_cod_original_sg_symbol_Hall -P2yn
_cod_original_sg_symbol_H-M P2(1)/n
_cod_database_code 4337941

loop_
_symmetry_equiv_pos_as_xyz
'x, y, z'
'-x+1/2, y+1/2, -z+1/2'
'-x, -y, -z'
'x-1/2, -y-1/2, z-1/2'

loop_
_atom_site_label
_atom_site_type_symbol
_atom_site_fract_x
_atom_site_fract_y
_atom_site_fract_z
_atom_site_U_iso_or_equiv
_atom_site_adp_type
_atom_site_occupancy
_atom_site_symmetry_multiplicity
_atom_site_calc_flag
_atom_site_refinement_flags
Ru1 Ru 0.63148(4) 1.00713(6) 0.349061(17) 0.01724(13) Uani 1 1 d .
Cl1 Cl 0.77230(13) 0.92829(17) 0.29830(5) 0.0247(4) Uani 1 1 d .
N1 N 0.7097(4) 1.2274(5) 0.35603(17) 0.0173(12) Uani 1 1 d .
N2 N 0.7356(4) 1.2849(5) 0.40113(16) 0.0171(12) Uani 1 1 d .
N3 N 0.7471(4) 0.9482(5) 0.40831(17) 0.0203(12) Uani 1 1 d .
N4 N 0.7643(4) 1.0503(5) 0.44593(16) 0.0170(12) Uani 1 1 d .
N5 N 0.5242(4) 1.0842(5) 0.39826(17) 0.0235(13) Uani 1 1 d .
N6 N 0.5776(4) 1.1727(5) 0.43546(17) 0.0201(12) Uani 1 1 d .
N7 N 0.5622(4) 0.7834(5) 0.34589(18) 0.0219(12) Uani 1 1 d .
N8 N 0.5135(4) 1.0674(5) 0.28891(17) 0.0191(12) Uani 1 1 d .
C1 C 0.7577(5) 1.3287(7) 0.3283(2) 0.0214(15) Uani 1 1 d .
H1 H 0.7541 1.3202 0.2952 0.026 Uiso 1 1 calc R
C2 C 0.8135(5) 1.4482(7) 0.3556(2) 0.0262(16) Uani 1 1 d .
H2 H 0.8530 1.5329 0.3446 0.031 Uiso 1 1 calc R
C3 C 0.7995(5) 1.4180(6) 0.4015(2) 0.0209(15) Uani 1 1 d .
H3 H 0.8283 1.4773 0.4283 0.025 Uiso 1 1 calc R
C4 C 0.8150(5) 0.8260(7) 0.4222(2) 0.0233(15) Uani 1 1 d .
H4 H 0.8225 0.7374 0.4037 0.028 Uiso 1 1 calc R
C5 C 0.8738(5) 0.8487(7) 0.4687(2) 0.0241(15) Uani 1 1 d .
H5 H 0.9255 0.7799 0.4864 0.029 Uiso 1 1 calc R
C6 C 0.8394(5) 0.9932(8) 0.4825(2) 0.0253(14) Uani 1 1 d .
H6 H 0.8635 1.0423 0.5117 0.030 Uiso 1 1 calc R
C7 C 0.4128(5) 1.0749(7) 0.4058(2) 0.0272(16) Uani 1 1 d .
H7 H 0.3542 1.0216 0.3861 0.033 Uiso 1 1 calc R
C8 C 0.3958(6) 1.1567(7) 0.4475(2) 0.0305(17) Uani 1 1 d .
H8 H 0.3257 1.1672 0.4602 0.037 Uiso 1 1 calc R
C9 C 0.5010(5) 1.2169(7) 0.4654(2) 0.0257(16) Uani 1 1 d .
H9 H 0.5178 1.2771 0.4930 0.031 Uiso 1 1 calc R
C10 C 0.7035(5) 1.1986(6) 0.4411(2) 0.0194(15) Uani 1 1 d .
H10 H 0.7261 1.2597 0.4704 0.023 Uiso 1 1 calc R
C11 C 0.5503(5) 0.7010(7) 0.3054(2) 0.0269(16) Uani 1 1 d .
H11 H 0.5722 0.7475 0.2781 0.032 Uiso 1 1 calc R
C12 C 0.5066(5) 0.5489(7) 0.3018(3) 0.0384(19) Uani 1 1 d .
H12 H 0.4986 0.4962 0.2726 0.046 Uiso 1 1 calc R
C13 C 0.4759(5) 0.4788(8) 0.3415(3) 0.0385(19) Uani 1 1 d .
H13 H 0.4464 0.3772 0.3400 0.046 Uiso 1 1 calc R
C14 C 0.4891(5) 0.5609(7) 0.3841(3) 0.0360(18) Uani 1 1 d .
H14 H 0.4689 0.5150 0.4118 0.043 Uiso 1 1 calc R
C15 C 0.5323(5) 0.7109(7) 0.3852(2) 0.0283(17) Uani 1 1 d .
H15 H 0.5415 0.7649 0.4142 0.034 Uiso 1 1 calc R
C16 C 0.5463(5) 1.1425(6) 0.2508(2) 0.0220(15) Uani 1 1 d .
H16 H 0.6260 1.1624 0.2511 0.026 Uiso 1 1 calc R
C17 C 0.4710(5) 1.1918(6) 0.2117(2) 0.0240(15) Uani 1 1 d .
H17 H 0.4989 1.2459 0.1870 0.029 Uiso 1 1 calc R
C18 C 0.3525(5) 1.1593(7) 0.2099(2) 0.0262(16) Uani 1 1 d .
H18 H 0.2983 1.1933 0.1843 0.031 Uiso 1 1 calc R
C19 C 0.3175(6) 1.0751(7) 0.2470(2) 0.0327(17) Uani 1 1 d .
H19 H 0.2392 1.0464 0.2463 0.039 Uiso 1 1 calc R
C20 C 0.3983(5) 1.0340(7) 0.2850(2) 0.0248(16) Uani 1 1 d .
H20 H 0.3720 0.9789 0.3100 0.030 Uiso 1 1 calc R
P1 P 0.82577(16) 0.4308(2) 0.55748(6) 0.0260(4) Uani 1 1 d .
F1 F 0.8874(4) 0.5956(4) 0.55459(14) 0.0520(12) Uani 1 1 d .
F2 F 0.8877(3) 0.3704(4) 0.51307(12) 0.0378(10) Uani 1 1 d .
F3 F 0.7638(4) 0.2644(4) 0.55848(13) 0.0522(12) Uani 1 1 d .
F4 F 0.7634(3) 0.4910(5) 0.60041(12) 0.0524(11) Uani 1 1 d .
F5 F 0.9337(3) 0.3701(4) 0.59365(12) 0.0400(10) Uani 1 1 d .
F6 F 0.7172(3) 0.4878(5) 0.51982(12) 0.0510(11) Uani 1 1 d .
O1S O 0.8309(3) 0.9943(6) 0.66440(15) 0.0427(12) Uani 1 1 d .
C1S C 0.9012(5) 0.8997(8) 0.6532(2) 0.0254(16) Uani 1 1 d .
C2S C 0.9209(7) 0.7465(8) 0.6778(2) 0.053(2) Uani 1 1 d .
H2S1 H 0.8808 0.7449 0.7056 0.079 Uiso 1 1 calc R
H2S2 H 1.0036 0.7314 0.6875 0.079 Uiso 1 1 calc R
H2S3 H 0.8912 0.6641 0.6563 0.079 Uiso 1 1 calc R
C3S C 0.9715(5) 0.9304(7) 0.6139(2) 0.0338(17) Uani 1 1 d .
H3S1 H 0.9448 1.0254 0.5977 0.051 Uiso 1 1 calc R
H3S2 H 0.9625 0.8448 0.5916 0.051 Uiso 1 1 calc R
H3S3 H 1.0528 0.9410 0.6269 0.051 Uiso 1 1 calc R

loop_
_atom_site_aniso_label
_atom_site_aniso_U_11
_atom_site_aniso_U_22
_atom_site_aniso_U_33
_atom_site_aniso_U_23
_atom_site_aniso_U_13
_atom_site_aniso_U_12
Ru1 0.0174(2) 0.0153(2) 0.0189(2) -0.0006(3) 0.00205(18) 0.0006(3)
Cl1 0.0249(9) 0.0287(9) 0.0205(9) -0.0065(7) 0.0029(7) 0.0047(7)
N1 0.014(3) 0.018(3) 0.019(3) -0.003(2) 0.000(2) -0.001(2)
N2 0.022(3) 0.019(3) 0.010(3) -0.002(2) 0.000(2) -0.001(2)
N3 0.026(3) 0.014(3) 0.021(3) 0.002(2) 0.005(2) -0.004(2)
N4 0.026(3) 0.011(3) 0.014(3) -0.002(2) 0.002(2) 0.000(2)
N5 0.023(3) 0.026(3) 0.022(3) 0.002(2) 0.004(3) -0.001(3)
N6 0.021(3) 0.021(3) 0.020(3) -0.003(2) 0.007(2) 0.000(2)
N7 0.018(3) 0.018(3) 0.029(3) -0.003(3) 0.000(3) 0.003(2)
N8 0.021(3) 0.014(3) 0.022(3) -0.003(2) 0.002(2) -0.001(2)
C1 0.024(4) 0.025(4) 0.017(4) 0.007(3) 0.009(3) 0.002(3)
C2 0.034(4) 0.019(4) 0.026(4) 0.001(3) 0.004(3) -0.005(3)
C3 0.028(4) 0.014(3) 0.020(4) -0.006(3) -0.001(3) -0.007(3)
C4 0.022(4) 0.016(4) 0.034(4) 0.002(3) 0.008(3) 0.000(3)
C5 0.021(4) 0.027(4) 0.023(4) 0.007(3) -0.003(3) 0.001(3)
C6 0.029(3) 0.026(3) 0.021(3) 0.011(4) 0.002(3) -0.007(4)
C7 0.019(4) 0.030(4) 0.033(4) -0.002(3) 0.004(3) -0.004(3)
C8 0.019(4) 0.040(4) 0.036(5) 0.005(3) 0.014(3) 0.001(3)
C9 0.036(4) 0.017(4) 0.028(4) 0.003(3) 0.018(3) 0.006(3)
C10 0.026(4) 0.019(4) 0.013(4) 0.000(3) 0.004(3) 0.000(3)
C11 0.016(4) 0.023(4) 0.040(5) 0.001(3) -0.001(3) 0.004(3)
C12 0.028(4) 0.027(4) 0.055(5) -0.010(4) -0.013(4) 0.004(3)
C13 0.021(4) 0.015(4) 0.077(6) 0.009(4) -0.003(4) -0.001(3)
C14 0.027(4) 0.029(4) 0.051(5) 0.017(4) 0.002(4) 0.000(3)
C15 0.026(4) 0.023(4) 0.035(4) 0.008(3) 0.001(3) 0.003(3)
C16 0.026(4) 0.019(4) 0.021(4) -0.006(3) 0.003(3) -0.001(3)
C17 0.030(4) 0.019(4) 0.022(4) 0.000(3) -0.001(3) 0.002(3)
C18 0.026(4) 0.025(4) 0.025(4) -0.002(3) -0.005(3) 0.004(3)
C19 0.025(4) 0.037(4) 0.036(4) -0.002(3) 0.000(3) -0.002(3)
C20 0.024(4) 0.029(4) 0.021(3) -0.008(3) 0.000(3) 0.005(3)
P1 0.0289(10) 0.0281(10) 0.0209(10) -0.0043(8) 0.0028(8) 0.0017(9)
F1 0.077(3) 0.030(2) 0.048(3) -0.004(2) 0.004(2) -0.017(2)
F2 0.032(2) 0.054(3) 0.026(2) -0.0113(19) 0.0038(18) 0.0040(19)
F3 0.064(3) 0.043(3) 0.051(3) -0.004(2) 0.013(2) -0.025(2)
F4 0.046(2) 0.079(3) 0.034(2) -0.026(3) 0.0112(19) 0.009(3)
F5 0.043(2) 0.049(3) 0.027(2) 0.0016(19) -0.0015(19) 0.007(2)
F6 0.051(2) 0.055(3) 0.042(2) -0.020(2) -0.0098(19) 0.026(2)
O1S 0.025(3) 0.044(3) 0.060(3) -0.001(3) 0.011(2) 0.008(3)
C1S 0.017(4) 0.032(4) 0.025(4) -0.001(3) -0.002(3) -0.009(3)
C2S 0.077(6) 0.043(5) 0.040(5) 0.006(4) 0.013(4) 0.006(4)
C3S 0.037(4) 0.035(4) 0.030(4) 0.001(3) 0.006(3) -0.010(3)

loop_
_atom_type_symbol
_atom_type_description
_atom_type_scat_dispersion_real
_atom_type_scat_dispersion_imag
_atom_type_scat_source
C C 0.0033 0.0016 'International Tables Vol C Tables 4.2.6.8 and 6.1.1.4'
H H 0.0000 0.0000 'International Tables Vol C Tables 4.2.6.8 and 6.1.1.4'
N N 0.0061 0.0033 'International Tables Vol C Tables 4.2.6.8 and 6.1.1.4'
F F 0.0171 0.0103 'International Tables Vol C Tables 4.2.6.8 and 6.1.1.4'
P P 0.1023 0.0942 'International Tables Vol C Tables 4.2.6.8 and 6.1.1.4'
Cl Cl 0.1484 0.1585 'International Tables Vol C Tables 4.2.6.8 and 6.1.1.4'
Ru Ru -1.2594 0.8363 'International Tables Vol C Tables 4.2.6.8 and 6.1.1.4'
O O 0.0106 0.0060 'International Tables Vol C Tables 4.2.6.8 and 6.1.1.4'

loop_
_geom_angle_atom_site_label_1
_geom_angle_atom_site_label_2
_geom_angle_atom_site_label_3
_geom_angle
N3 Ru1 N7 90.62(18)
N3 Ru1 N5 84.97(19)
N7 Ru1 N5 93.51(19)
N3 Ru1 N1 85.53(18)
N7 Ru1 N1 176.1(2)
N5 Ru1 N1 86.52(18)
N3 Ru1 N8 179.8(2)
N7 Ru1 N8 89.40(18)
N5 Ru1 N8 94.85(19)
N1 Ru1 N8 94.46(17)
N3 Ru1 Cl1 90.09(14)
N7 Ru1 Cl1 90.11(14)
N5 Ru1 Cl1 173.91(14)
N1 Ru1 Cl1 89.54(13)
N8 Ru1 Cl1 90.09(14)
C1 N1 N2 105.0(5)
C1 N1 Ru1 137.6(4)
N2 N1 Ru1 116.9(4)
C3 N2 N1 111.2(5)
C3 N2 C10 128.5(5)
N1 N2 C10 120.1(5)
C4 N3 N4 104.8(5)
C4 N3 Ru1 136.2(4)
N4 N3 Ru1 119.0(3)
C6 N4 N3 111.9(5)
C6 N4 C10 130.0(5)
N3 N4 C10 118.1(4)
C7 N5 N6 104.6(5)
C7 N5 Ru1 139.3(4)
N6 N5 Ru1 116.1(4)
C9 N6 N5 111.7(5)
C9 N6 C10 127.8(5)
N5 N6 C10 120.3(5)
C11 N7 C15 116.8(5)
C11 N7 Ru1 121.3(4)
C15 N7 Ru1 121.8(4)
C20 N8 C16 114.6(5)
C20 N8 Ru1 122.5(4)
C16 N8 Ru1 122.9(4)
N1 C1 C2 110.4(5)
N1 C1 H1 124.8
C2 C1 H1 124.8
C3 C2 C1 106.6(5)
C3 C2 H2 126.7
C1 C2 H2 126.7
N2 C3 C2 106.8(5)
N2 C3 H3 126.6
C2 C3 H3 126.6
N3 C4 C5 110.8(5)
N3 C4 H4 124.6
C5 C4 H4 124.6
C6 C5 C4 105.7(5)
C6 C5 H5 127.2
C4 C5 H5 127.2
N4 C6 C5 106.8(5)
N4 C6 H6 126.6
C5 C6 H6 126.6
N5 C7 C8 110.6(6)
N5 C7 H7 124.7
C8 C7 H7 124.7
C9 C8 C7 106.4(6)
C9 C8 H8 126.8
C7 C8 H8 126.8
C8 C9 N6 106.7(6)
C8 C9 H9 126.6
N6 C9 H9 126.6
N2 C10 N4 110.5(5)
N2 C10 N6 110.6(5)
N4 C10 N6 109.8(4)
N2 C10 H10 108.6
N4 C10 H10 108.6
N6 C10 H10 108.6
N7 C11 C12 123.4(6)
N7 C11 H11 118.3
C12 C11 H11 118.3
C13 C12 C11 118.9(7)
C13 C12 H12 120.6
C11 C12 H12 120.6
C12 C13 C14 118.8(6)
C12 C13 H13 120.6
C14 C13 H13 120.6
C15 C14 C13 119.4(7)
C15 C14 H14 120.3
C13 C14 H14 120.3
N7 C15 C14 122.6(6)
N7 C15 H15 118.7
C14 C15 H15 118.7
N8 C16 C17 124.8(6)
N8 C16 H16 117.6
C17 C16 H16 117.6
C16 C17 C18 118.6(6)
C16 C17 H17 120.7
C18 C17 H17 120.7
C17 C18 C19 117.7(6)
C17 C18 H18 121.1
C19 C18 H18 121.1
C20 C19 C18 119.6(6)
C20 C19 H19 120.2
C18 C19 H19 120.2
N8 C20 C19 124.5(6)
N8 C20 H20 117.7
C19 C20 H20 117.7
F4 P1 F1 90.2(2)
F4 P1 F5 90.7(2)
F1 P1 F5 90.5(2)
F4 P1 F3 91.5(2)
F1 P1 F3 178.1(2)
F5 P1 F3 90.5(2)
F4 P1 F6 90.8(2)
F1 P1 F6 90.5(2)
F5 P1 F6 178.2(2)
F3 P1 F6 88.5(2)
F4 P1 F2 179.1(2)
F1 P1 F2 89.8(2)
F5 P1 F2 90.25(19)
F3 P1 F2 88.5(2)
F6 P1 F2 88.27(19)
O1S C1S C3S 121.8(6)
O1S C1S C2S 122.0(6)
C3S C1S C2S 116.2(6)
C1S C2S H2S1 109.5
C1S C2S H2S2 109.5
H2S1 C2S H2S2 109.5
C1S C2S H2S3 109.5
H2S1 C2S H2S3 109.5
H2S2 C2S H2S3 109.5
C1S C3S H3S1 109.5
C1S C3S H3S2 109.5
H3S1 C3S H3S2 109.5
C1S C3S H3S3 109.5
H3S1 C3S H3S3 109.5
H3S2 C3S H3S3 109.5

loop_
_geom_bond_atom_site_label_1
_geom_bond_atom_site_label_2
_geom_bond_distance
Ru1 N3 2.048(5)
Ru1 N7 2.067(5)
Ru1 N5 2.084(5)
Ru1 N1 2.082(4)
Ru1 N8 2.084(5)
Ru1 Cl1 2.3982(16)
N1 C1 1.335(6)
N1 N2 1.357(6)
N2 C3 1.352(6)
N2 C10 1.436(6)
N3 C4 1.330(6)
N3 N4 1.365(6)
N4 C6 1.342(6)
N4 C10 1.444(6)
N5 C7 1.327(7)
N5 N6 1.367(6)
N6 C9 1.352(7)
N6 C10 1.451(7)
N7 C11 1.331(7)
N7 C15 1.354(7)
N8 C20 1.343(7)
N8 C16 1.347(7)
C1 C2 1.383(7)
C1 H1 0.9300
C2 C3 1.349(7)
C2 H2 0.9300
C3 H3 0.9300
C4 C5 1.401(8)
C4 H4 0.9300
C5 C6 1.369(8)
C5 H5 0.9300
C6 H6 0.9300
C7 C8 1.403(8)
C7 H7 0.9300
C8 C9 1.347(8)
C8 H8 0.9300
C9 H9 0.9300
C10 H10 0.9800
C11 C12 1.391(7)
C11 H11 0.9300
C12 C13 1.358(8)
C12 H12 0.9300
C13 C14 1.380(8)
C13 H13 0.9300
C14 C15 1.373(8)
C14 H14 0.9300
C15 H15 0.9300
C16 C17 1.371(7)
C16 H16 0.9300
C17 C18 1.384(8)
C17 H17 0.9300
C18 C19 1.375(8)
C18 H18 0.9300
C19 C20 1.364(7)
C19 H19 0.9300
C20 H20 0.9300
P1 F4 1.574(3)
P1 F1 1.582(4)
P1 F5 1.581(4)
P1 F3 1.591(4)
P1 F6 1.599(4)
P1 F2 1.606(4)
O1S C1S 1.215(7)
C1S C3S 1.482(8)
C1S C2S 1.484(8)
C2S H2S1 0.9600
C2S H2S2 0.9600
C2S H2S3 0.9600
C3S H3S1 0.9600
C3S H3S2 0.9600
C3S H3S3 0.9600

loop_
_geom_torsion_atom_site_label_1
_geom_torsion_atom_site_label_2
_geom_torsion_atom_site_label_3
_geom_torsion_atom_site_label_4
_geom_torsion
N3 Ru1 N1 C1 128.7(6)
N7 Ru1 N1 C1 123(3)
N5 Ru1 N1 C1 -146.1(6)
N8 Ru1 N1 C1 -51.5(6)
Cl1 Ru1 N1 C1 38.5(6)
N3 Ru1 N1 N2 -40.8(4)
N7 Ru1 N1 N2 -46(3)
N5 Ru1 N1 N2 44.5(4)
N8 Ru1 N1 N2 139.1(4)
Cl1 Ru1 N1 N2 -130.9(4)
C1 N1 N2 C3 -0.7(6)
Ru1 N1 N2 C3 171.9(4)
C1 N1 N2 C10 -175.9(5)
Ru1 N1 N2 C10 -3.3(6)
N7 Ru1 N3 C4 42.1(6)
N5 Ru1 N3 C4 135.5(6)
N1 Ru1 N3 C4 -137.6(6)
N8 Ru1 N3 C4 137(87)
Cl1 Ru1 N3 C4 -48.0(5)
N7 Ru1 N3 N4 -136.3(4)
N5 Ru1 N3 N4 -42.8(4)
N1 Ru1 N3 N4 44.1(4)
N8 Ru1 N3 N4 -41(70)
Cl1 Ru1 N3 N4 133.6(4)
C4 N3 N4 C6 -0.8(6)
Ru1 N3 N4 C6 178.0(3)
C4 N3 N4 C10 178.5(5)
Ru1 N3 N4 C10 -2.7(6)
N3 Ru1 N5 C7 -134.3(6)
N7 Ru1 N5 C7 -44.0(7)
N1 Ru1 N5 C7 139.9(6)
N8 Ru1 N5 C7 45.7(6)
Cl1 Ru1 N5 C7 -170.3(9)
N3 Ru1 N5 N6 45.9(4)
N7 Ru1 N5 N6 136.2(4)
N1 Ru1 N5 N6 -39.9(4)
N8 Ru1 N5 N6 -134.1(4)
Cl1 Ru1 N5 N6 9.9(16)
C7 N5 N6 C9 0.1(6)
Ru1 N5 N6 C9 -180.0(4)
C7 N5 N6 C10 175.6(5)
Ru1 N5 N6 C10 -4.5(6)
N3 Ru1 N7 C11 -129.4(4)
N5 Ru1 N7 C11 145.6(4)
N1 Ru1 N7 C11 -124(3)
N8 Ru1 N7 C11 50.8(4)
Cl1 Ru1 N7 C11 -39.3(4)
N3 Ru1 N7 C15 47.4(5)
N5 Ru1 N7 C15 -37.6(5)
N1 Ru1 N7 C15 53(3)
N8 Ru1 N7 C15 -132.5(5)
Cl1 Ru1 N7 C15 137.5(4)
N3 Ru1 N8 C20 -47(72)
N7 Ru1 N8 C20 48.1(4)
N5 Ru1 N8 C20 -45.4(4)
N1 Ru1 N8 C20 -132.3(4)
Cl1 Ru1 N8 C20 138.2(4)
N3 Ru1 N8 C16 133(70)
N7 Ru1 N8 C16 -131.8(4)
N5 Ru1 N8 C16 134.7(4)
N1 Ru1 N8 C16 47.9(4)
Cl1 Ru1 N8 C16 -41.7(4)
N2 N1 C1 C2 0.2(6)
Ru1 N1 C1 C2 -170.0(4)
N1 C1 C2 C3 0.4(7)
N1 N2 C3 C2 1.0(6)
C10 N2 C3 C2 175.7(5)
C1 C2 C3 N2 -0.8(7)
N4 N3 C4 C5 0.9(6)
Ru1 N3 C4 C5 -177.6(4)
N3 C4 C5 C6 -0.7(7)
N3 N4 C6 C5 0.4(6)
C10 N4 C6 C5 -178.8(5)
C4 C5 C6 N4 0.2(6)
N6 N5 C7 C8 -0.1(7)
Ru1 N5 C7 C8 -180.0(4)
N5 C7 C8 C9 0.1(7)
C7 C8 C9 N6 0.0(7)
N5 N6 C9 C8 -0.1(7)
C10 N6 C9 C8 -175.1(5)
C3 N2 C10 N4 -111.0(6)
N1 N2 C10 N4 63.3(6)
C3 N2 C10 N6 127.2(6)
N1 N2 C10 N6 -58.5(6)
C6 N4 C10 N2 119.8(6)
N3 N4 C10 N2 -59.4(6)
C6 N4 C10 N6 -117.9(6)
N3 N4 C10 N6 62.9(6)
C9 N6 C10 N2 -121.7(6)
N5 N6 C10 N2 63.7(6)
C9 N6 C10 N4 116.0(6)
N5 N6 C10 N4 -58.6(6)
C15 N7 C11 C12 1.7(9)
Ru1 N7 C11 C12 178.5(4)
N7 C11 C12 C13 -1.0(9)
C11 C12 C13 C14 0.0(9)
C12 C13 C14 C15 0.3(9)
C11 N7 C15 C14 -1.4(9)
Ru1 N7 C15 C14 -178.3(4)
C13 C14 C15 N7 0.5(9)
C20 N8 C16 C17 3.8(8)
Ru1 N8 C16 C17 -176.3(4)
N8 C16 C17 C18 -1.9(9)
C16 C17 C18 C19 -1.8(9)
C17 C18 C19 C20 3.3(9)
C16 N8 C20 C19 -2.1(8)
Ru1 N8 C20 C19 178.0(4)
C18 C19 C20 N8 -1.3(9)
